data_7132080
loop_
_publ_author_name
'Gao, Cheng-Feng'
'Chen, Yue-Ji'
'Nie, Jing'
'Zhang, Fa-Guang'
'Cheung, Chi Wai'
'Ma, Jun-An'

_publ_section_title
;
 Synthesis of di/trifluoromethyl cyclopropane-dicarbonitriles via [2 + 1]
 annulation of fluoro-based diazoethanes with (alkylidene)malononitriles
;
_journal_name_full 'Chemical Communications'
_journal_paper_doi 10.1039/D3CC03897A
_journal_year 2023
_chemical_formula_moiety 'C18 H16 F2 N2 O2 S'
_chemical_formula_sum 'C18 H16 F2 N2 O2 S'
_chemical_formula_weight 362.39
_space_group_crystal_system triclinic
_space_group_IT_number 2
_space_group_name_Hall '-P 1'
_space_group_name_H-M_alt 'P -1'
_atom_sites_solution_hydrogens mixed
_atom_sites_solution_primary dual
_audit_creation_date 2023-07-31
_audit_creation_method
;
Olex2 1.5
(compiled 2022.04.07 svn.rca3783a0 for OlexSys, GUI svn.r6498)
;
_audit_update_record
;
2023-07-31 deposited with the CCDC.	2023-08-31 downloaded from the CCDC.
;
_cell_angle_alpha 76.0700(10)
_cell_angle_beta 88.9940(10)
_cell_angle_gamma 82.2600(10)
_cell_formula_units_Z 4
_cell_length_a 11.4509(2)
_cell_length_b 11.4766(3)
_cell_length_c 14.0514(3)
_cell_measurement_reflns_used 7303
_cell_measurement_temperature 150.00
_cell_measurement_theta_max 74.74
_cell_measurement_theta_min 3.24
_cell_volume 1775.75(7)
_computing_cell_refinement 'SAINT V8.40A (Bruker, 2019)'
_computing_data_reduction 'SAINT V8.40A (Bruker, 2019)'
_computing_molecular_graphics 'Olex2 1.5 (Dolomanov et al., 2009)'
_computing_publication_material 'Olex2 1.5 (Dolomanov et al., 2009)'
_computing_structure_refinement 'SHELXL 2019/2 (Sheldrick, 2015)'
_computing_structure_solution 'SHELXT 2018/2 (Sheldrick, 2018)'
_diffrn_ambient_temperature 150.00
_diffrn_measured_fraction_theta_full 0.998
_diffrn_measured_fraction_theta_max 0.993
_diffrn_measurement_device_type 'Bruker APEX-II CCD'
_diffrn_measurement_method '\f and \w scans'
_diffrn_radiation_type CuK\a
_diffrn_radiation_wavelength 1.54178
_diffrn_reflns_av_R_equivalents 0.0365
_diffrn_reflns_av_unetI/netI 0.0432
_diffrn_reflns_Laue_measured_fraction_full 0.998
_diffrn_reflns_Laue_measured_fraction_max 0.993
_diffrn_reflns_limit_h_max 14
_diffrn_reflns_limit_h_min -14
_diffrn_reflns_limit_k_max 14
_diffrn_reflns_limit_k_min -14
_diffrn_reflns_limit_l_max 17
_diffrn_reflns_limit_l_min -17
_diffrn_reflns_number 23977
_diffrn_reflns_point_group_measured_fraction_full 0.998
_diffrn_reflns_point_group_measured_fraction_max 0.993
_diffrn_reflns_theta_full 67.679
_diffrn_reflns_theta_max 74.921
_diffrn_reflns_theta_min 3.241
_diffrn_source_current 0.95
_diffrn_source_power 0.0475
_diffrn_source_voltage 50.0
_diffrn_standards_number 0
_exptl_absorpt_coefficient_mu 1.926
_exptl_absorpt_correction_T_max 0.0872
_exptl_absorpt_correction_T_min 0.0097
_exptl_absorpt_correction_type multi-scan
_exptl_absorpt_process_details
;
SADABS-2016/2 (Bruker,2016/2) was used for absorption correction.
wR2(int) was 0.1176 before and 0.0570 after correction.
The Ratio of minimum to maximum transmission is 0.1112.
The \l/2 correction factor is Not present.
;
_exptl_crystal_density_diffrn 1.356
_exptl_crystal_description block
_exptl_crystal_F_000 752
_exptl_crystal_size_max 0.2
_exptl_crystal_size_mid 0.15
_exptl_crystal_size_min 0.1
_refine_diff_density_max 0.823
_refine_diff_density_min -0.571
_refine_diff_density_rms 0.123
_refine_ls_extinction_method none
_refine_ls_goodness_of_fit_ref 1.078
_refine_ls_hydrogen_treatment constr
_refine_ls_matrix_type full
_refine_ls_number_parameters 451
_refine_ls_number_reflns 7255
_refine_ls_number_restraints 0
_refine_ls_restrained_S_all 1.078
_refine_ls_R_factor_all 0.0806
_refine_ls_R_factor_gt 0.0762
_refine_ls_shift/su_max 0.001
_refine_ls_shift/su_mean 0.000
_refine_ls_structure_factor_coef Fsqd
_refine_ls_weighting_details 'w=1/[\s^2^(Fo^2^)+(0.1565P)^2^+0.0133P] where P=(Fo^2^+2Fc^2^)/3'
_refine_ls_weighting_scheme calc
_refine_ls_wR_factor_gt 0.1938
_refine_ls_wR_factor_ref 0.2037
_reflns_Friedel_coverage 0.000
_reflns_number_gt 6257
_reflns_number_total 7255
_reflns_threshold_expression 'I > 2\s(I)'
_cod_data_source_file d3cc03897a2.cif
_cod_data_source_block cu_0710_14_0m
_cod_database_code 7132080
_shelx_shelxl_version_number 2019/2
_shelx_space_group_comment
;
The symmetry employed for this shelxl refinement is uniquely defined
by the following loop, which should always be used as a source of
symmetry information in preference to the above space-group names.
They are only intended as comments.
;
_shelx_estimated_absorpt_t_max 0.831
_shelx_estimated_absorpt_t_min 0.699
_olex2_refinement_description
;
1. Fixed Uiso
 At 1.2 times of:
  All C(H) groups, All C(H,H) groups, All N(H) groups
2.a Riding coordinates:
 N00B(H00D), N00C(H00C)
2.b Ternary CH refined with riding coordinates:
 C00H(H00H), C00J(H00J), C00N(H00N), C00P(H00P)
2.c Secondary CH2 refined with riding coordinates:
 C00R(H00A,H00B), C00W(H00E,H00F)
2.d Aromatic/amide H refined with riding coordinates:
 C00G(H00G), C00M(H00M), C00S(H00S), C00T(H00T), C00X(H00X), C00Y(H00Y),
 C00Z(H00Z), C010(H010), C011(H011), C012(H012), C013(H013), C014(H014),
 C015(H015), C016(H016), C017(H017), C018(H018), C019(H019), C01A(H01A),
 C01B(H01B), C01C(H01C), C01D(H01D), C01E(H01E)
;
_olex2_submission_special_instructions 'No special instructions were received'

loop_
_space_group_symop_operation_xyz
'x, y, z'
'-x, -y, -z'

loop_
_atom_site_label
_atom_site_type_symbol
_atom_site_fract_x
_atom_site_fract_y
_atom_site_fract_z
_atom_site_U_iso_or_equiv
_atom_site_adp_type
_atom_site_occupancy
_atom_site_site_symmetry_order
_atom_site_calc_flag
_atom_site_refinement_flags_posn
_atom_site_refinement_flags_adp
_atom_site_refinement_flags_occupancy
_atom_site_disorder_assembly
_atom_site_disorder_group
S001 S 0.53713(4) 0.99983(5) 0.78269(3) 0.05681(18) Uani 1 1 d . . . . .
S002 S 0.77095(4) 0.60257(4) 0.32589(3) 0.05518(18) Uani 1 1 d . . . . .
F003 F 0.69890(11) 0.41014(11) 0.29194(10) 0.0648(3) Uani 1 1 d . . . . .
F004 F 0.75959(11) 0.53586(13) 0.16533(10) 0.0672(3) Uani 1 1 d . . . . .
F005 F 0.39898(12) 0.87315(14) 0.89277(9) 0.0718(4) Uani 1 1 d . . . . .
F006 F 0.46049(13) 0.80135(12) 0.76812(11) 0.0703(4) Uani 1 1 d . . . . .
O007 O 0.70680(13) 0.59754(15) 0.41517(11) 0.0620(4) Uani 1 1 d . . . . .
O008 O 0.78754(14) 0.71850(14) 0.26481(12) 0.0652(4) Uani 1 1 d . . . . .
O009 O 0.57530(14) 1.02771(17) 0.68313(12) 0.0687(4) Uani 1 1 d . . . . .
O00A O 0.49014(15) 1.09643(15) 0.82616(13) 0.0693(4) Uani 1 1 d . . . . .
N00B N 0.38083(17) 0.61506(17) 0.44285(14) 0.0627(4) Uani 1 1 d . . . . .
H00D H 0.360294 0.672291 0.474160 0.075 Uiso 1 1 d R U . . .
N00C N 0.36615(17) 1.11106(17) 0.47343(14) 0.0630(4) Uani 1 1 d . . . . .
H00C H 0.378506 1.183646 0.440176 0.076 Uiso 1 1 d R U . . .
N00D N 0.41123(17) 0.35039(17) 0.35706(15) 0.0656(4) Uani 1 1 d . . . . .
N00E N 0.31929(19) 0.80879(17) 0.54630(14) 0.0662(4) Uani 1 1 d . . . . .
C00F C 0.44750(17) 0.44128(18) 0.33454(14) 0.0550(4) Uani 1 1 d . . . . .
C00G C 0.34268(18) 1.09201(19) 0.56909(15) 0.0565(4) Uani 1 1 d . . . . .
H00G H 0.340362 1.159310 0.597710 0.068 Uiso 1 1 calc R U . . .
C00H C 0.32197(17) 0.98562(18) 0.62876(14) 0.0536(4) Uani 1 1 d . . . . .
H00H H 0.235174 1.008404 0.616579 0.064 Uiso 1 1 calc R U . . .
C00I C 0.32149(18) 0.88519(19) 0.58559(14) 0.0562(4) Uani 1 1 d . . . . .
C00J C 0.48555(17) 0.55756(18) 0.30812(14) 0.0531(4) Uani 1 1 d . . . . .
H00J H 0.556210 0.526404 0.352254 0.064 Uiso 1 1 calc R U . . .
C00K C 0.41696(19) 0.90431(19) 0.79456(15) 0.0578(4) Uani 1 1 d . . . . .
C00L C 0.90680(18) 0.50975(19) 0.35234(16) 0.0580(4) Uani 1 1 d . . . . .
C00M C 0.44756(18) 0.63728(18) 0.36348(15) 0.0560(4) Uani 1 1 d . . . . .
H00M H 0.470716 0.715886 0.343749 0.067 Uiso 1 1 calc R U . . .
C00N C 0.56497(18) 0.58729(19) 0.22136(14) 0.0559(4) Uani 1 1 d . . . . .
H00N H 0.564055 0.677168 0.202349 0.067 Uiso 1 1 calc R U . . .
C00O C 0.69228(18) 0.52907(18) 0.24657(15) 0.0567(4) Uani 1 1 d . . . . .
C00P C 0.30455(18) 0.96749(19) 0.73813(15) 0.0563(4) Uani 1 1 d . . . . .
H00P H 0.285584 1.049147 0.752420 0.068 Uiso 1 1 calc R U . . .
C00Q C 0.08424(19) 0.9618(2) 0.73279(16) 0.0627(5) Uani 1 1 d . . . . .
C00R C 0.2010(2) 0.8939(2) 0.77553(16) 0.0630(5) Uani 1 1 d . . . . .
H00A H 0.214857 0.815196 0.757175 0.076 Uiso 1 1 calc R U . . .
H00B H 0.198504 0.877362 0.847958 0.076 Uiso 1 1 calc R U . . .
C00S C 1.0031(2) 0.5399(3) 0.29513(18) 0.0699(6) Uani 1 1 d . . . . .
H00S H 0.995900 0.608739 0.241102 0.084 Uiso 1 1 calc R U . . .
C00T C 0.9155(2) 0.4089(2) 0.43202(18) 0.0653(5) Uani 1 1 d . . . . .
H00T H 0.848585 0.390146 0.470713 0.078 Uiso 1 1 calc R U . . .
C00U C 0.3944(2) 0.5976(3) 0.10443(15) 0.0681(6) Uani 1 1 d . . . . .
C00V C 0.65136(19) 0.9056(2) 0.85749(16) 0.0618(5) Uani 1 1 d . . . . .
C00W C 0.5215(2) 0.5474(2) 0.13133(16) 0.0665(5) Uani 1 1 d . . . . .
H00E H 0.571568 0.575340 0.074493 0.080 Uiso 1 1 calc R U . . .
H00F H 0.530153 0.457803 0.146234 0.080 Uiso 1 1 calc R U . . .
C00X C 0.6506(2) 0.8974(2) 0.95709(18) 0.0710(6) Uani 1 1 d . . . . .
H00X H 0.590384 0.943736 0.984894 0.085 Uiso 1 1 calc R U . . .
C00Y C 0.3541(2) 0.7192(3) 0.09272(19) 0.0773(7) Uani 1 1 d . . . . .
H00Y H 0.407280 0.771578 0.103805 0.093 Uiso 1 1 calc R U . . .
C00Z C 1.1107(2) 0.4668(3) 0.3190(2) 0.0796(7) Uani 1 1 d . . . . .
H00Z H 1.178269 0.485762 0.281246 0.095 Uiso 1 1 calc R U . . .
C010 C 1.0225(2) 0.3373(2) 0.4535(2) 0.0731(6) Uani 1 1 d . . . . .
H010 H 1.029897 0.267740 0.506819 0.088 Uiso 1 1 calc R U . . .
C011 C 0.0290(2) 0.9301(3) 0.65787(19) 0.0734(6) Uani 1 1 d . . . . .
H011 H 0.064098 0.863208 0.633723 0.088 Uiso 1 1 calc R U . . .
C012 C -0.1296(2) 1.0909(3) 0.6520(2) 0.0814(7) Uani 1 1 d . . . . .
H012 H -0.202592 1.134361 0.624473 0.098 Uiso 1 1 calc R U . . .
C013 C 1.1197(2) 0.3672(3) 0.3969(2) 0.0780(7) Uani 1 1 d . . . . .
H013 H 1.193580 0.317841 0.412343 0.094 Uiso 1 1 calc R U . . .
C014 C 0.3159(3) 0.5213(3) 0.0887(2) 0.0858(8) Uani 1 1 d . . . . .
H014 H 0.340727 0.436926 0.097374 0.103 Uiso 1 1 calc R U . . .
C015 C 0.7387(2) 0.8414(3) 0.8139(2) 0.0783(7) Uani 1 1 d . . . . .
H015 H 0.737771 0.848695 0.745074 0.094 Uiso 1 1 calc R U . . .
C016 C -0.0770(2) 0.9947(3) 0.6175(2) 0.0842(8) Uani 1 1 d . . . . .
H016 H -0.113445 0.972177 0.565663 0.101 Uiso 1 1 calc R U . . .
C017 C 0.0307(2) 1.0595(3) 0.7670(2) 0.0764(6) Uani 1 1 d . . . . .
H017 H 0.067248 1.082801 0.818510 0.092 Uiso 1 1 calc R U . . .
C018 C 0.7387(3) 0.8211(3) 1.0158(2) 0.0871(8) Uani 1 1 d . . . . .
H018 H 0.739245 0.813546 1.084673 0.105 Uiso 1 1 calc R U . . .
C019 C -0.0766(2) 1.1241(3) 0.7263(3) 0.0849(7) Uani 1 1 d . . . . .
H019 H -0.112639 1.190809 0.750155 0.102 Uiso 1 1 calc R U . . .
C01A C 0.2390(3) 0.7671(3) 0.0654(2) 0.0882(8) Uani 1 1 d . . . . .
H01A H 0.213108 0.850894 0.059060 0.106 Uiso 1 1 calc R U . . .
C01B C 0.8259(3) 0.7560(3) 0.9734(3) 0.0982(10) Uani 1 1 d . . . . .
H01B H 0.886252 0.702900 1.013601 0.118 Uiso 1 1 calc R U . . .
C01C C 0.8270(3) 0.7668(3) 0.8728(3) 0.0990(10) Uani 1 1 d . . . . .
H01C H 0.888615 0.722626 0.844605 0.119 Uiso 1 1 calc R U . . .
C01D C 0.1991(3) 0.5711(5) 0.0595(3) 0.1065(12) Uani 1 1 d . . . . .
H01D H 0.145163 0.519629 0.048181 0.128 Uiso 1 1 calc R U . . .
C01E C 0.1618(3) 0.6918(4) 0.0473(2) 0.1008(11) Uani 1 1 d . . . . .
H01E H 0.083090 0.724013 0.026496 0.121 Uiso 1 1 calc R U . . .

loop_
_atom_site_aniso_label
_atom_site_aniso_U_11
_atom_site_aniso_U_22
_atom_site_aniso_U_33
_atom_site_aniso_U_23
_atom_site_aniso_U_13
_atom_site_aniso_U_12
S001 0.0568(3) 0.0606(3) 0.0500(3) -0.0088(2) 0.00062(19) -0.0055(2)
S002 0.0531(3) 0.0556(3) 0.0544(3) -0.0106(2) 0.00343(19) -0.00383(19)
F003 0.0633(7) 0.0540(6) 0.0748(8) -0.0132(5) 0.0075(6) -0.0054(5)
F004 0.0602(7) 0.0824(8) 0.0614(7) -0.0227(6) 0.0142(5) -0.0102(6)
F005 0.0679(8) 0.0922(9) 0.0488(6) -0.0012(6) 0.0017(5) -0.0170(7)
F006 0.0724(8) 0.0568(7) 0.0791(9) -0.0161(6) -0.0109(6) 0.0014(6)
O007 0.0567(7) 0.0705(9) 0.0581(8) -0.0180(7) 0.0043(6) -0.0018(6)
O008 0.0671(9) 0.0578(8) 0.0672(9) -0.0075(7) -0.0021(7) -0.0097(6)
O009 0.0619(8) 0.0836(10) 0.0548(8) -0.0052(7) 0.0030(6) -0.0106(7)
O00A 0.0721(9) 0.0647(9) 0.0709(9) -0.0177(7) -0.0032(7) -0.0051(7)
N00B 0.0656(10) 0.0622(10) 0.0605(9) -0.0191(8) 0.0096(8) -0.0027(8)
N00C 0.0677(10) 0.0581(9) 0.0566(9) -0.0033(7) 0.0048(7) -0.0049(8)
N00D 0.0631(10) 0.0591(10) 0.0736(11) -0.0146(8) 0.0152(8) -0.0087(8)
N00E 0.0788(12) 0.0603(10) 0.0585(9) -0.0153(8) 0.0027(8) -0.0045(8)
C00F 0.0511(9) 0.0591(10) 0.0536(9) -0.0138(8) 0.0081(7) -0.0033(8)
C00G 0.0536(10) 0.0558(10) 0.0572(10) -0.0113(8) -0.0011(8) -0.0015(8)
C00H 0.0520(9) 0.0558(10) 0.0515(9) -0.0128(8) 0.0018(7) -0.0021(7)
C00I 0.0579(10) 0.0567(10) 0.0503(9) -0.0083(8) 0.0025(7) -0.0034(8)
C00J 0.0512(9) 0.0558(10) 0.0495(9) -0.0091(7) 0.0029(7) -0.0041(7)
C00K 0.0609(11) 0.0591(10) 0.0516(10) -0.0107(8) 0.0035(8) -0.0071(8)
C00L 0.0520(10) 0.0607(10) 0.0593(10) -0.0127(9) 0.0030(8) -0.0035(8)
C00M 0.0542(10) 0.0550(10) 0.0561(10) -0.0097(8) 0.0026(8) -0.0042(8)
C00N 0.0563(10) 0.0599(10) 0.0496(9) -0.0096(8) 0.0050(7) -0.0080(8)
C00O 0.0577(10) 0.0569(10) 0.0553(10) -0.0139(8) 0.0083(8) -0.0075(8)
C00P 0.0574(10) 0.0589(10) 0.0517(9) -0.0126(8) 0.0043(7) -0.0063(8)
C00Q 0.0568(10) 0.0727(12) 0.0572(10) -0.0113(9) 0.0097(8) -0.0128(9)
C00R 0.0613(11) 0.0701(12) 0.0551(10) -0.0094(9) 0.0063(8) -0.0109(9)
C00S 0.0572(11) 0.0859(15) 0.0615(12) -0.0092(11) 0.0076(9) -0.0076(10)
C00T 0.0582(11) 0.0655(12) 0.0660(12) -0.0073(10) 0.0053(9) -0.0026(9)
C00U 0.0657(12) 0.0939(16) 0.0472(9) -0.0154(10) 0.0070(8) -0.0228(11)
C00V 0.0553(10) 0.0666(12) 0.0581(11) -0.0049(9) -0.0033(8) -0.0068(9)
C00W 0.0663(12) 0.0853(14) 0.0510(10) -0.0203(10) 0.0081(8) -0.0151(11)
C00X 0.0689(13) 0.0814(15) 0.0589(12) -0.0097(11) -0.0053(9) -0.0089(11)
C00Y 0.0681(13) 0.0946(18) 0.0643(13) -0.0051(12) -0.0045(10) -0.0185(12)
C00Z 0.0570(12) 0.1014(19) 0.0750(15) -0.0155(13) 0.0124(10) -0.0040(12)
C010 0.0666(13) 0.0704(13) 0.0758(14) -0.0097(11) -0.0004(11) -0.0003(10)
C011 0.0639(12) 0.0938(17) 0.0665(13) -0.0262(12) 0.0079(10) -0.0128(11)
C012 0.0559(12) 0.1000(19) 0.0795(16) -0.0058(14) 0.0062(10) -0.0094(12)
C013 0.0560(12) 0.0932(17) 0.0810(16) -0.0236(13) -0.0029(10) 0.0085(11)
C014 0.0806(16) 0.116(2) 0.0709(15) -0.0312(15) 0.0073(12) -0.0344(16)
C015 0.0634(13) 0.0922(17) 0.0695(14) -0.0071(12) 0.0042(10) 0.0022(12)
C016 0.0628(13) 0.126(2) 0.0662(13) -0.0242(15) 0.0009(10) -0.0182(14)
C017 0.0655(13) 0.0873(16) 0.0838(16) -0.0333(13) 0.0031(11) -0.0132(12)
C018 0.0780(16) 0.105(2) 0.0672(14) 0.0054(14) -0.0130(12) -0.0197(15)
C019 0.0663(14) 0.0834(17) 0.107(2) -0.0299(15) 0.0091(13) -0.0062(12)
C01A 0.0704(15) 0.111(2) 0.0701(15) 0.0036(14) -0.0061(12) -0.0115(14)
C01B 0.0634(14) 0.110(2) 0.099(2) 0.0187(18) -0.0151(14) -0.0085(14)
C01C 0.0647(15) 0.107(2) 0.105(2) 0.0022(18) 0.0059(14) 0.0111(14)
C01D 0.086(2) 0.159(4) 0.0857(19) -0.030(2) -0.0003(15) -0.057(2)
C01E 0.0702(16) 0.147(3) 0.0760(17) -0.0003(19) -0.0063(13) -0.0273(18)

loop_
_atom_type_symbol
_atom_type_description
_atom_type_scat_dispersion_real
_atom_type_scat_dispersion_imag
_atom_type_scat_source
C C 0.0181 0.0091 'International Tables Vol C Tables 4.2.6.8 and 6.1.1.4'
H H 0.0000 0.0000 'International Tables Vol C Tables 4.2.6.8 and 6.1.1.4'
F F 0.0727 0.0534 'International Tables Vol C Tables 4.2.6.8 and 6.1.1.4'
N N 0.0311 0.0180 'International Tables Vol C Tables 4.2.6.8 and 6.1.1.4'
O O 0.0492 0.0322 'International Tables Vol C Tables 4.2.6.8 and 6.1.1.4'
S S 0.3331 0.5567 'International Tables Vol C Tables 4.2.6.8 and 6.1.1.4'

loop_
_geom_angle_atom_site_label_1
_geom_angle_atom_site_label_2
_geom_angle_atom_site_label_3
_geom_angle
_geom_angle_site_symmetry_1
_geom_angle_site_symmetry_3
_geom_angle_publ_flag
O009 S001 C00K 109.65(10) . . ?
O009 S001 C00V 109.22(11) . . ?
O00A S001 O009 119.27(11) . . ?
O00A S001 C00K 103.80(10) . . ?
O00A S001 C00V 110.00(11) . . ?
C00V S001 C00K 103.70(10) . . ?
O007 S002 C00L 108.98(10) . . ?
O007 S002 C00O 108.39(9) . . ?
O008 S002 O007 118.98(10) . . ?
O008 S002 C00L 110.30(10) . . ?
O008 S002 C00O 105.06(10) . . ?
C00L S002 C00O 104.02(10) . . ?
C00M N00B H00D 119.8 . . ?
C00G N00C H00C 119.7 . . ?
N00D C00F C00J 176.4(2) . . ?
N00C C00G H00G 117.1 . . ?
N00C C00G C00H 125.88(19) . . ?
C00H C00G H00G 117.1 . . ?
C00G C00H H00H 90.7 . . ?
C00G C00H C00I 117.34(18) . . ?
C00G C00H C00P 123.38(18) . . ?
C00I C00H H00H 90.7 . . ?
C00I C00H C00P 119.22(17) . . ?
C00P C00H H00H 90.7 . . ?
N00E C00I C00H 176.4(2) . . ?
C00F C00J H00J 90.0 . . ?
C00F C00J C00N 119.33(17) . . ?
C00M C00J C00F 117.54(18) . . ?
C00M C00J H00J 90.0 . . ?
C00M C00J C00N 123.13(18) . . ?
C00N C00J H00J 90.0 . . ?
F005 C00K S001 103.55(14) . . ?
F005 C00K C00P 111.72(17) . . ?
F006 C00K S001 107.51(14) . . ?
F006 C00K F005 106.80(17) . . ?
F006 C00K C00P 112.50(17) . . ?
C00P C00K S001 114.13(14) . . ?
C00S C00L S002 119.17(18) . . ?
C00S C00L C00T 121.8(2) . . ?
C00T C00L S002 118.99(16) . . ?
N00B C00M C00J 125.95(19) . . ?
N00B C00M H00M 117.0 . . ?
C00J C00M H00M 117.0 . . ?
C00J C00N H00N 108.0 . . ?
C00J C00N C00O 111.65(16) . . ?
C00J C00N C00W 111.89(17) . . ?
C00O C00N H00N 108.0 . . ?
C00O C00N C00W 109.25(17) . . ?
C00W C00N H00N 108.0 . . ?
F003 C00O S002 107.46(14) . . ?
F003 C00O F004 106.52(16) . . ?
F003 C00O C00N 111.89(16) . . ?
F004 C00O S002 104.42(13) . . ?
F004 C00O C00N 112.02(17) . . ?
C00N C00O S002 113.98(14) . . ?
C00H C00P C00K 110.84(17) . . ?
C00H C00P H00P 108.0 . . ?
C00H C00P C00R 112.51(17) . . ?
C00K C00P H00P 108.0 . . ?
C00K C00P C00R 109.32(17) . . ?
C00R C00P H00P 108.0 . . ?
C011 C00Q C00R 121.2(2) . . ?
C011 C00Q C017 118.4(2) . . ?
C017 C00Q C00R 120.4(2) . . ?
C00P C00R H00A 109.3 . . ?
C00P C00R H00B 109.3 . . ?
C00Q C00R C00P 111.46(18) . . ?
C00Q C00R H00A 109.3 . . ?
C00Q C00R H00B 109.3 . . ?
H00A C00R H00B 108.0 . . ?
C00L C00S H00S 120.9 . . ?
C00L C00S C00Z 118.2(2) . . ?
C00Z C00S H00S 120.9 . . ?
C00L C00T H00T 120.6 . . ?
C010 C00T C00L 118.9(2) . . ?
C010 C00T H00T 120.6 . . ?
C00Y C00U C00W 121.3(2) . . ?
C00Y C00U C014 118.7(3) . . ?
C014 C00U C00W 120.0(3) . . ?
C00X C00V S001 119.28(19) . . ?
C00X C00V C015 122.2(2) . . ?
C015 C00V S001 118.47(19) . . ?
C00N C00W H00E 109.1 . . ?
C00N C00W H00F 109.1 . . ?
C00U C00W C00N 112.32(19) . . ?
C00U C00W H00E 109.1 . . ?
C00U C00W H00F 109.1 . . ?
H00E C00W H00F 107.9 . . ?
C00V C00X H00X 120.4 . . ?
C00V C00X C018 119.1(3) . . ?
C018 C00X H00X 120.4 . . ?
C00U C00Y H00Y 119.0 . . ?
C00U C00Y C01A 122.0(3) . . ?
C01A C00Y H00Y 119.0 . . ?
C00S C00Z H00Z 119.9 . . ?
C013 C00Z C00S 120.3(2) . . ?
C013 C00Z H00Z 119.9 . . ?
C00T C010 H010 120.1 . . ?
C00T C010 C013 119.7(2) . . ?
C013 C010 H010 120.1 . . ?
C00Q C011 H011 119.6 . . ?
C00Q C011 C016 120.8(3) . . ?
C016 C011 H011 119.6 . . ?
C016 C012 H012 120.1 . . ?
C019 C012 H012 120.1 . . ?
C019 C012 C016 119.8(3) . . ?
C00Z C013 C010 121.1(2) . . ?
C00Z C013 H013 119.4 . . ?
C010 C013 H013 119.4 . . ?
C00U C014 H014 120.5 . . ?
C00U C014 C01D 118.9(4) . . ?
C01D C014 H014 120.5 . . ?
C00V C015 H015 120.9 . . ?
C01C C015 C00V 118.2(3) . . ?
C01C C015 H015 120.9 . . ?
C011 C016 H016 119.7 . . ?
C012 C016 C011 120.5(3) . . ?
C012 C016 H016 119.7 . . ?
C00Q C017 H017 119.7 . . ?
C00Q C017 C019 120.5(3) . . ?
C019 C017 H017 119.7 . . ?
C00X C018 H018 120.4 . . ?
C01B C018 C00X 119.2(3) . . ?
C01B C018 H018 120.4 . . ?
C012 C019 C017 120.0(3) . . ?
C012 C019 H019 120.0 . . ?
C017 C019 H019 120.0 . . ?
C00Y C01A H01A 120.4 . . ?
C00Y C01A C01E 119.2(4) . . ?
C01E C01A H01A 120.4 . . ?
C018 C01B H01B 119.5 . . ?
C018 C01B C01C 121.1(3) . . ?
C01C C01B H01B 119.5 . . ?
C015 C01C C01B 120.1(3) . . ?
C015 C01C H01C 120.0 . . ?
C01B C01C H01C 120.0 . . ?
C014 C01D H01D 119.4 . . ?
C01E C01D C014 121.3(3) . . ?
C01E C01D H01D 119.4 . . ?
C01A C01E H01E 120.1 . . ?
C01D C01E C01A 119.8(3) . . ?
C01D C01E H01E 120.1 . . ?

loop_
_geom_bond_atom_site_label_1
_geom_bond_atom_site_label_2
_geom_bond_distance
_geom_bond_site_symmetry_2
_geom_bond_publ_flag
S001 O009 1.4322(16) . ?
S001 O00A 1.4302(17) . ?
S001 C00K 1.853(2) . ?
S001 C00V 1.762(2) . ?
S002 O007 1.4357(15) . ?
S002 O008 1.4336(16) . ?
S002 C00L 1.754(2) . ?
S002 C00O 1.860(2) . ?
F003 C00O 1.353(2) . ?
F004 C00O 1.359(2) . ?
F005 C00K 1.359(2) . ?
F006 C00K 1.353(2) . ?
N00B H00D 0.8799 . ?
N00B C00M 1.334(3) . ?
N00C H00C 0.8800 . ?
N00C C00G 1.337(3) . ?
N00D C00F 1.146(3) . ?
N00E C00I 1.146(3) . ?
C00F C00J 1.422(3) . ?
C00G H00G 0.9500 . ?
C00G C00H 1.352(3) . ?
C00H H00H 1.0000 . ?
C00H C00I 1.426(3) . ?
C00H C00P 1.514(3) . ?
C00J H00J 1.0000 . ?
C00J C00M 1.362(3) . ?
C00J C00N 1.508(3) . ?
C00K C00P 1.523(3) . ?
C00L C00S 1.386(3) . ?
C00L C00T 1.397(3) . ?
C00M H00M 0.9500 . ?
C00N H00N 1.0000 . ?
C00N C00O 1.529(3) . ?
C00N C00W 1.556(3) . ?
C00P H00P 1.0000 . ?
C00P C00R 1.558(3) . ?
C00Q C00R 1.509(3) . ?
C00Q C011 1.382(3) . ?
C00Q C017 1.389(4) . ?
C00R H00A 0.9900 . ?
C00R H00B 0.9900 . ?
C00S H00S 0.9500 . ?
C00S C00Z 1.392(4) . ?
C00T H00T 0.9500 . ?
C00T C010 1.374(3) . ?
C00U C00W 1.510(4) . ?
C00U C00Y 1.381(4) . ?
C00U C014 1.391(4) . ?
C00V C00X 1.380(3) . ?
C00V C015 1.384(4) . ?
C00W H00E 0.9900 . ?
C00W H00F 0.9900 . ?
C00X H00X 0.9500 . ?
C00X C018 1.382(4) . ?
C00Y H00Y 0.9500 . ?
C00Y C01A 1.382(4) . ?
C00Z H00Z 0.9500 . ?
C00Z C013 1.373(4) . ?
C010 H010 0.9500 . ?
C010 C013 1.389(4) . ?
C011 H011 0.9500 . ?
C011 C016 1.387(4) . ?
C012 H012 0.9500 . ?
C012 C016 1.373(5) . ?
C012 C019 1.371(4) . ?
C013 H013 0.9500 . ?
C014 H014 0.9500 . ?
C014 C01D 1.409(5) . ?
C015 H015 0.9500 . ?
C015 C01C 1.377(4) . ?
C016 H016 0.9500 . ?
C017 H017 0.9500 . ?
C017 C019 1.401(4) . ?
C018 H018 0.9500 . ?
C018 C01B 1.380(5) . ?
C019 H019 0.9500 . ?
C01A H01A 0.9500 . ?
C01A C01E 1.383(5) . ?
C01B H01B 0.9500 . ?
C01B C01C 1.389(5) . ?
C01C H01C 0.9500 . ?
C01D H01D 0.9500 . ?
C01D C01E 1.363(6) . ?
C01E H01E 0.9500 . ?

loop_
_geom_torsion_atom_site_label_1
_geom_torsion_atom_site_label_2
_geom_torsion_atom_site_label_3
_geom_torsion_atom_site_label_4
_geom_torsion
_geom_torsion_site_symmetry_1
_geom_torsion_site_symmetry_2
_geom_torsion_site_symmetry_3
_geom_torsion_site_symmetry_4
_geom_torsion_publ_flag
S001 C00K C00P C00H 70.88(19) . . . . ?
S001 C00K C00P C00R -164.53(14) . . . . ?
S001 C00V C00X C018 178.4(2) . . . . ?
S001 C00V C015 C01C -179.2(2) . . . . ?
S002 C00L C00S C00Z 178.4(2) . . . . ?
S002 C00L C00T C010 -179.04(19) . . . . ?
F005 C00K C00P C00H -172.07(16) . . . . ?
F005 C00K C00P C00R -47.5(2) . . . . ?
F006 C00K C00P C00H -52.0(2) . . . . ?
F006 C00K C00P C00R 72.6(2) . . . . ?
O007 S002 C00L C00S -149.5(2) . . . . ?
O007 S002 C00L C00T 29.0(2) . . . . ?
O007 S002 C00O F003 -66.05(15) . . . . ?
O007 S002 C00O F004 -178.92(13) . . . . ?
O007 S002 C00O C00N 58.53(17) . . . . ?
O008 S002 C00L C00S -17.2(2) . . . . ?
O008 S002 C00L C00T 161.34(18) . . . . ?
O008 S002 C00O F003 165.76(13) . . . . ?
O008 S002 C00O F004 52.90(15) . . . . ?
O008 S002 C00O C00N -69.65(16) . . . . ?
O009 S001 C00K F005 173.12(13) . . . . ?
O009 S001 C00K F006 60.31(16) . . . . ?
O009 S001 C00K C00P -65.21(17) . . . . ?
O009 S001 C00V C00X 159.9(2) . . . . ?
O009 S001 C00V C015 -20.5(2) . . . . ?
O00A S001 C00K F005 -58.40(16) . . . . ?
O00A S001 C00K F006 -171.21(13) . . . . ?
O00A S001 C00K C00P 63.27(17) . . . . ?
O00A S001 C00V C00X 27.2(2) . . . . ?
O00A S001 C00V C015 -153.1(2) . . . . ?
N00C C00G C00H C00I -2.0(3) . . . . ?
N00C C00G C00H C00P 175.4(2) . . . . ?
C00F C00J C00M N00B 2.5(3) . . . . ?
C00F C00J C00N C00O -77.2(2) . . . . ?
C00F C00J C00N C00W 45.6(3) . . . . ?
C00G C00H C00P C00K -100.4(2) . . . . ?
C00G C00H C00P C00R 136.9(2) . . . . ?
C00H C00P C00R C00Q -64.8(2) . . . . ?
C00I C00H C00P C00K 77.0(2) . . . . ?
C00I C00H C00P C00R -45.7(3) . . . . ?
C00J C00N C00O S002 -73.29(19) . . . . ?
C00J C00N C00O F003 48.9(2) . . . . ?
C00J C00N C00O F004 168.43(16) . . . . ?
C00J C00N C00W C00U 53.6(3) . . . . ?
C00K S001 C00V C00X -83.3(2) . . . . ?
C00K S001 C00V C015 96.4(2) . . . . ?
C00K C00P C00R C00Q 171.63(18) . . . . ?
C00L S002 C00O F003 49.82(15) . . . . ?
C00L S002 C00O F004 -63.05(15) . . . . ?
C00L S002 C00O C00N 174.40(14) . . . . ?
C00L C00S C00Z C013 0.4(4) . . . . ?
C00L C00T C010 C013 0.9(4) . . . . ?
C00M C00J C00N C00O 102.9(2) . . . . ?
C00M C00J C00N C00W -134.3(2) . . . . ?
C00N C00J C00M N00B -177.5(2) . . . . ?
C00O S002 C00L C00S 95.0(2) . . . . ?
C00O S002 C00L C00T -86.5(2) . . . . ?
C00O C00N C00W C00U 177.75(18) . . . . ?
C00Q C011 C016 C012 -0.6(4) . . . . ?
C00Q C017 C019 C012 0.0(4) . . . . ?
C00R C00Q C011 C016 -178.5(2) . . . . ?
C00R C00Q C017 C019 178.8(2) . . . . ?
C00S C00L C00T C010 -0.6(4) . . . . ?
C00S C00Z C013 C010 -0.1(5) . . . . ?
C00T C00L C00S C00Z -0.1(4) . . . . ?
C00T C010 C013 C00Z -0.5(5) . . . . ?
C00U C00Y C01A C01E -1.2(4) . . . . ?
C00U C014 C01D C01E -0.4(5) . . . . ?
C00V S001 C00K F005 56.58(16) . . . . ?
C00V S001 C00K F006 -56.23(16) . . . . ?
C00V S001 C00K C00P 178.25(15) . . . . ?
C00V C00X C018 C01B 0.7(4) . . . . ?
C00V C015 C01C C01B 0.9(5) . . . . ?
C00W C00N C00O S002 162.41(15) . . . . ?
C00W C00N C00O F003 -75.4(2) . . . . ?
C00W C00N C00O F004 44.1(2) . . . . ?
C00W C00U C00Y C01A 178.1(2) . . . . ?
C00W C00U C014 C01D -177.3(2) . . . . ?
C00X C00V C015 C01C 0.4(5) . . . . ?
C00X C018 C01B C01C 0.5(5) . . . . ?
C00Y C00U C00W C00N 50.2(3) . . . . ?
C00Y C00U C014 C01D 1.2(4) . . . . ?
C00Y C01A C01E C01D 2.0(5) . . . . ?
C011 C00Q C00R C00P 103.8(2) . . . . ?
C011 C00Q C017 C019 0.0(4) . . . . ?
C014 C00U C00W C00N -131.3(2) . . . . ?
C014 C00U C00Y C01A -0.4(4) . . . . ?
C014 C01D C01E C01A -1.2(5) . . . . ?
C015 C00V C00X C018 -1.2(4) . . . . ?
C016 C012 C019 C017 -0.2(5) . . . . ?
C017 C00Q C00R C00P -75.0(3) . . . . ?
C017 C00Q C011 C016 0.3(4) . . . . ?
C018 C01B C01C C015 -1.4(6) . . . . ?
C019 C012 C016 C011 0.5(4) . . . . ?
